data_7035247
loop_
_publ_author_name
'Bag, Partha Pratim'
'Wang, Xu-Sheng'
'Cao, Rong'

_publ_section_title
;
 Microwave-assisted large scale synthesis of lanthanide metal-organic
 frameworks (Ln-MOFs), having a preferred conformation and
 photoluminescence properties.
;
_journal_issue 26
_journal_name_full 'Dalton transactions (Cambridge, England : 2003)'
_journal_page_first 11954
_journal_page_last 11962
_journal_paper_doi 10.1039/c5dt01598g
_journal_volume 44
_journal_year 2015
_chemical_formula_sum 'C30 H27 Ce Cl N5 O14'
_chemical_formula_weight 857.14
_chemical_name_systematic
; 
 ? 
;
_space_group_IT_number 2
_symmetry_cell_setting triclinic
_symmetry_space_group_name_Hall '-P 1'
_symmetry_space_group_name_H-M 'P -1'
_atom_sites_solution_hydrogens geom
_atom_sites_solution_primary direct
_atom_sites_solution_secondary difmap
_audit_creation_method SHELXL-97
_audit_update_record
;
2015-03-10 deposited with the CCDC.
2015-05-26 downloaded from the CCDC.
;
_cell_angle_alpha 106.077(3)
_cell_angle_beta 98.874(3)
_cell_angle_gamma 100.643(3)
_cell_formula_units_Z 2
_cell_length_a 9.5251(3)
_cell_length_b 12.5605(4)
_cell_length_c 18.9231(6)
_cell_measurement_reflns_used 8857
_cell_measurement_temperature 100(2)
_cell_measurement_theta_max 73.5410
_cell_measurement_theta_min 3.7610
_cell_volume 2086.81(13)
_computing_cell_refinement 'CrysAlisPro, Agilent Technologies, Version 1.171.37.33'
_computing_data_collection 'CrysAlisPro, Agilent Technologies, Version 1.171.37.33'
_computing_data_reduction 'CrysAlisPro, Agilent Technologies, Version 1.171.37.33'
_computing_structure_refinement 'SHELXL-97 (Sheldrick, 2008)'
_computing_structure_solution 'SHELXS-97 (Sheldrick, 2008)'
_diffrn_ambient_temperature 100(2)
_diffrn_measured_fraction_theta_full 0.987
_diffrn_measured_fraction_theta_max 0.987
_diffrn_measurement_device_type 'SuperNova, Dual, Cu at zero, Atlas'
_diffrn_measurement_method '\w scans'
_diffrn_radiation_monochromator graphite
_diffrn_radiation_source 'fine-focus sealed tube'
_diffrn_radiation_type CuK\a
_diffrn_radiation_wavelength 1.54184
_diffrn_reflns_av_R_equivalents 0.0341
_diffrn_reflns_av_sigmaI/netI 0.0427
_diffrn_reflns_limit_h_max 11
_diffrn_reflns_limit_h_min -11
_diffrn_reflns_limit_k_max 14
_diffrn_reflns_limit_k_min -15
_diffrn_reflns_limit_l_max 23
_diffrn_reflns_limit_l_min -23
_diffrn_reflns_number 15762
_diffrn_reflns_theta_full 73.63
_diffrn_reflns_theta_max 73.63
_diffrn_reflns_theta_min 3.77
_exptl_absorpt_coefficient_mu 9.563
_exptl_absorpt_correction_T_max 0.736
_exptl_absorpt_correction_T_min 0.446
_exptl_absorpt_correction_type multi-scan
_exptl_absorpt_process_details 'CrysAlisPro, Agilent Technologies, Version 1.171.37.33'
_exptl_crystal_colour orange-yellow
_exptl_crystal_density_diffrn 1.364
_exptl_crystal_density_method 'not measured'
_exptl_crystal_description block
_exptl_crystal_F_000 858
_exptl_crystal_size_max 0.0793
_exptl_crystal_size_mid 0.0542
_exptl_crystal_size_min 0.0321
_platon_squeeze_details
;
;
_refine_diff_density_max 2.613
_refine_diff_density_min -2.380
_refine_diff_density_rms 0.148
_refine_ls_extinction_method none
_refine_ls_goodness_of_fit_ref 1.074
_refine_ls_hydrogen_treatment mixed
_refine_ls_matrix_type full
_refine_ls_number_parameters 439
_refine_ls_number_reflns 8067
_refine_ls_number_restraints 2
_refine_ls_restrained_S_all 1.074
_refine_ls_R_factor_all 0.0608
_refine_ls_R_factor_gt 0.0582
_refine_ls_shift/su_max 0.018
_refine_ls_shift/su_mean 0.001
_refine_ls_structure_factor_coef Fsqd
_refine_ls_weighting_details 'calc w=1/[\s^2^(Fo^2^)+(0.1275P)^2^+1.6970P] where P=(Fo^2^+2Fc^2^)/3'
_refine_ls_weighting_scheme calc
_refine_ls_wR_factor_gt 0.1652
_refine_ls_wR_factor_ref 0.1698
_reflns_number_gt 7472
_reflns_number_total 8067
_reflns_threshold_expression >2sigma(I)
_cod_data_source_file c5dt01598g2.cif
_cod_data_source_block ce_final
_cod_depositor_comments 'Adding full bibliography for 7035246--7035254.cif.'
_cod_original_cell_volume 2086.80(11)
_cod_database_code 7035247

loop_
_symmetry_equiv_pos_as_xyz
'x, y, z'
'-x, -y, -z'

loop_
_atom_site_label
_atom_site_type_symbol
_atom_site_fract_x
_atom_site_fract_y
_atom_site_fract_z
_atom_site_U_iso_or_equiv
_atom_site_adp_type
_atom_site_occupancy
_atom_site_symmetry_multiplicity
_atom_site_calc_flag
_atom_site_refinement_flags
Ce1 Ce -0.76587(2) -0.98221(2) -0.996089(12) 0.02684(13) Uani 1 1 d .
O1 O -0.5422(4) -0.9706(4) -0.91245(19) 0.0353(8) Uani 1 1 d .
O2 O -0.3112(4) -0.9797(4) -0.88135(19) 0.0385(9) Uani 1 1 d .
O5 O 0.0020(4) -0.1087(3) -0.0758(2) 0.0388(8) Uani 1 1 d .
N1 N -0.4319(5) -0.8407(5) -0.6329(3) 0.0390(6) Uani 1 1 d .
O6 O -0.2368(4) -0.1811(4) -0.1164(2) 0.0463(10) Uani 1 1 d .
N2 N 0.0051(5) -0.8470(4) -0.3178(3) 0.0325(9) Uani 1 1 d .
O3 O 0.1063(4) -0.8732(4) -0.0613(2) 0.0427(9) Uani 1 1 d .
O4 O -0.1396(4) -0.9293(4) -0.0951(2) 0.0433(9) Uani 1 1 d .
N3 N -0.0451(5) -0.3896(4) -0.3269(3) 0.0375(10) Uani 1 1 d .
C10 C -0.0759(5) -0.7676(4) -0.4215(3) 0.0298(10) Uani 1 1 d .
C30 C -0.1085(6) -0.1766(5) -0.1228(3) 0.0383(11) Uani 1 1 d .
C2 C -0.4338(5) -0.9234(4) -0.7831(3) 0.0296(10) Uani 1 1 d .
C12 C -0.0946(6) -0.5811(5) -0.4267(3) 0.0346(11) Uani 1 1 d .
C1 C -0.4299(5) -0.9621(4) -0.8660(3) 0.0304(10) Uani 1 1 d .
C11 C -0.0191(5) -0.6515(4) -0.3977(3) 0.0302(10) Uani 1 1 d .
O7 O -0.5771(5) -0.8018(4) -0.9895(3) 0.0586(12) Uani 1 1 d .
C6 C -0.5601(6) -0.9036(6) -0.7596(3) 0.0416(8) Uani 1 1 d .
H6 H -0.6482 -0.9181 -0.7957 0.050 Uiso 1 1 calc R
C8 C -0.2894(6) -0.7466(6) -0.4983(3) 0.0416(8) Uani 1 1 d .
C3 C -0.3077(5) -0.9039(5) -0.7288(3) 0.0338(10) Uani 1 1 d .
H3 H -0.2205 -0.9192 -0.7433 0.041 Uiso 1 1 calc R
C5 C -0.5576(6) -0.8630(5) -0.6843(3) 0.0390(12) Uani 1 1 d .
H5 H -0.6445 -0.8505 -0.6682 0.047 Uiso 1 1 calc R
C13 C -0.2293(6) -0.6273(5) -0.4771(3) 0.0385(12) Uani 1 1 d .
C4 C -0.3100(6) -0.8619(6) -0.6532(3) 0.0387(12) Uani 1 1 d .
H4 H -0.2241 -0.8483 -0.6158 0.046 Uiso 1 1 calc R
C27 C -0.0838(6) -0.2580(5) -0.1947(3) 0.0391(12) Uani 1 1 d .
C20 C -0.0087(6) -0.8737(5) -0.1808(3) 0.0375(11) Uani 1 1 d .
C9 C -0.2138(6) -0.8168(5) -0.4717(3) 0.0360(11) Uani 1 1 d .
C22 C -0.1211(6) -0.8522(5) -0.2955(3) 0.0391(11) Uani 1 1 d .
H22 H -0.2050 -0.8470 -0.3275 0.047 Uiso 1 1 calc R
C17 C 0.0111(6) -0.8450(5) -0.3979(3) 0.0359(11) Uani 1 1 d .
H17A H 0.1143 -0.8191 -0.4005 0.043 Uiso 1 1 calc R
H17B H -0.0275 -0.9234 -0.4335 0.043 Uiso 1 1 calc R
C19 C 0.1224(7) -0.8665(6) -0.2054(4) 0.0463(14) Uani 1 1 d .
H19 H 0.2081 -0.8700 -0.1738 0.056 Uiso 1 1 calc R
C21 C -0.1306(6) -0.8652(5) -0.2269(3) 0.0382(11) Uani 1 1 d .
H21 H -0.2207 -0.8683 -0.2109 0.046 Uiso 1 1 calc R
C16 C 0.1241(6) -0.5986(5) -0.3406(3) 0.0424(13) Uani 1 1 d .
H16A H 0.1627 -0.6586 -0.3264 0.064 Uiso 1 1 calc R
H16B H 0.1080 -0.5448 -0.2958 0.064 Uiso 1 1 calc R
H16C H 0.1945 -0.5580 -0.3626 0.064 Uiso 1 1 calc R
C26 C 0.0549(7) -0.2606(5) -0.2053(4) 0.0460(14) Uani 1 1 d .
H26 H 0.1377 -0.2165 -0.1665 0.055 Uiso 1 1 calc R
C28 C -0.2025(6) -0.3238(5) -0.2502(3) 0.0432(13) Uani 1 1 d .
H28 H -0.2988 -0.3231 -0.2428 0.052 Uiso 1 1 calc R
C25 C 0.0728(7) -0.3274(5) -0.2722(4) 0.0438(13) Uani 1 1 d .
H25 H 0.1683 -0.3299 -0.2802 0.053 Uiso 1 1 calc R
C29 C -0.1814(7) -0.3904(5) -0.3163(3) 0.0443(13) Uani 1 1 d .
H29 H -0.2632 -0.4373 -0.3548 0.053 Uiso 1 1 calc R
C24 C -0.0250(8) -0.4546(5) -0.4028(3) 0.0446(13) Uani 1 1 d .
H24A H 0.0811 -0.4438 -0.4016 0.053 Uiso 1 1 calc R
H24B H -0.0677 -0.4224 -0.4409 0.053 Uiso 1 1 calc R
C23 C -0.0140(6) -0.8928(5) -0.1051(4) 0.0415(12) Uani 1 1 d .
C18 C 0.1288(6) -0.8545(6) -0.2749(4) 0.0464(14) Uani 1 1 d .
H18 H 0.2172 -0.8515 -0.2925 0.056 Uiso 1 1 calc R
C7 C -0.4389(6) -0.7976(6) -0.5496(3) 0.0416(8) Uani 1 1 d .
H7A H -0.4971 -0.7393 -0.5429 0.050 Uiso 1 1 calc R
H7B H -0.4895 -0.8619 -0.5351 0.050 Uiso 1 1 calc R
C14 C -0.3154(9) -0.5562(8) -0.5118(4) 0.0583(18) Uani 1 1 d .
H14A H -0.3971 -0.5449 -0.4871 0.087 Uiso 1 1 calc R
H14B H -0.3535 -0.5962 -0.5657 0.087 Uiso 1 1 calc R
H14C H -0.2510 -0.4819 -0.5048 0.087 Uiso 1 1 calc R
C15 C -0.2732(9) -0.9454(7) -0.4967(4) 0.064(2) Uani 1 1 d .
H15A H -0.3751 -0.9651 -0.5244 0.096 Uiso 1 1 calc R
H15B H -0.2685 -0.9715 -0.4523 0.096 Uiso 1 1 calc R
H15C H -0.2142 -0.9826 -0.5294 0.096 Uiso 1 1 calc R
O8 O -0.7231(5) -1.1799(4) -1.0280(3) 0.0506(11) Uani 1 1 d .
N4 N -0.1015(6) -0.1611(5) -0.3985(3) 0.0390(6) Uani 1 1 d D
O14 O 0.3778(8) -0.3157(9) -0.1719(4) 0.104(3) Uani 1 1 d .
O12 O 0.4011(6) -0.3633(5) -0.2889(3) 0.0634(14) Uani 1 1 d .
N5 N 0.4196(5) -0.3701(5) -0.2242(3) 0.0390(6) Uani 1 1 d .
O13 O 0.4868(10) -0.4454(8) -0.2125(6) 0.107(3) Uani 1 1 d .
O11 O -0.2207(10) -0.2472(10) -0.4270(5) 0.120(3) Uani 1 1 d .
O10 O -0.0131(12) -0.1149(10) -0.4290(7) 0.216(9) Uani 1 1 d D
O9 O -0.0587(15) -0.1289(12) -0.3292(3) 0.218(9) Uani 1 1 d D
Cl1 Cl -0.4988(2) -1.1479(3) -0.67610(19) 0.1066(11) Uani 1 1 d .

loop_
_atom_site_aniso_label
_atom_site_aniso_U_11
_atom_site_aniso_U_22
_atom_site_aniso_U_33
_atom_site_aniso_U_23
_atom_site_aniso_U_13
_atom_site_aniso_U_12
Ce1 0.01948(16) 0.04588(18) 0.01286(17) 0.00326(12) 0.00104(11) 0.01347(11)
O1 0.0239(17) 0.063(2) 0.0138(16) 0.0047(15) -0.0022(13) 0.0156(15)
O2 0.0238(17) 0.073(3) 0.0149(17) 0.0035(16) 0.0042(14) 0.0191(16)
O5 0.0289(18) 0.0471(19) 0.030(2) -0.0012(16) -0.0023(15) 0.0099(15)
N1 0.0319(13) 0.0645(17) 0.0308(14) 0.0193(13) 0.0152(11) 0.0225(12)
O6 0.0271(19) 0.061(2) 0.035(2) -0.0087(18) 0.0027(16) 0.0122(16)
N2 0.033(2) 0.042(2) 0.028(2) 0.0120(18) 0.0134(18) 0.0133(17)
O3 0.0285(19) 0.067(2) 0.039(2) 0.024(2) 0.0051(16) 0.0188(17)
O4 0.0299(19) 0.077(3) 0.039(2) 0.031(2) 0.0150(17) 0.0271(18)
N3 0.040(2) 0.041(2) 0.032(2) 0.0049(19) 0.015(2) 0.0144(18)
C10 0.025(2) 0.042(2) 0.018(2) 0.0053(18) 0.0057(18) 0.0040(18)
C30 0.032(3) 0.050(3) 0.027(3) 0.001(2) 0.003(2) 0.016(2)
C2 0.022(2) 0.051(3) 0.012(2) 0.0052(19) 0.0004(17) 0.0099(18)
C12 0.043(3) 0.044(3) 0.016(2) 0.0035(19) 0.008(2) 0.014(2)
C1 0.027(2) 0.047(3) 0.015(2) 0.0046(19) 0.0055(18) 0.0111(19)
C11 0.025(2) 0.042(2) 0.019(2) 0.0011(18) 0.0070(18) 0.0071(18)
O7 0.035(2) 0.061(3) 0.084(4) 0.029(3) 0.013(2) 0.0124(19)
C6 0.0249(15) 0.077(2) 0.0157(14) 0.0046(14) 0.0044(12) 0.0113(14)
C8 0.0249(15) 0.077(2) 0.0157(14) 0.0046(14) 0.0044(12) 0.0113(14)
C3 0.023(2) 0.055(3) 0.019(2) 0.005(2) 0.0022(19) 0.011(2)
C5 0.023(2) 0.069(3) 0.015(2) 0.000(2) 0.0011(19) 0.010(2)
C13 0.040(3) 0.061(3) 0.019(2) 0.010(2) 0.011(2) 0.024(2)
C4 0.021(2) 0.070(3) 0.019(2) 0.007(2) -0.0008(19) 0.010(2)
C27 0.031(3) 0.048(3) 0.032(3) 0.003(2) 0.005(2) 0.010(2)
C20 0.030(3) 0.052(3) 0.041(3) 0.024(2) 0.013(2) 0.018(2)
C9 0.030(2) 0.050(3) 0.017(2) 0.001(2) 0.006(2) -0.002(2)
C22 0.029(3) 0.054(3) 0.036(3) 0.017(2) 0.006(2) 0.012(2)
C17 0.040(3) 0.042(2) 0.028(3) 0.009(2) 0.013(2) 0.011(2)
C19 0.031(3) 0.075(4) 0.048(4) 0.035(3) 0.012(3) 0.023(3)
C21 0.026(2) 0.055(3) 0.041(3) 0.021(2) 0.013(2) 0.014(2)
C16 0.031(3) 0.045(3) 0.036(3) 0.000(2) -0.007(2) 0.003(2)
C26 0.032(3) 0.048(3) 0.045(3) -0.006(2) 0.009(2) 0.010(2)
C28 0.030(3) 0.058(3) 0.032(3) -0.002(2) 0.004(2) 0.011(2)
C25 0.036(3) 0.048(3) 0.043(3) 0.002(2) 0.017(3) 0.010(2)
C29 0.039(3) 0.052(3) 0.033(3) 0.000(2) 0.008(2) 0.010(2)
C24 0.064(4) 0.044(3) 0.030(3) 0.010(2) 0.023(3) 0.015(3)
C23 0.033(3) 0.060(3) 0.044(3) 0.026(3) 0.011(2) 0.023(2)
C18 0.032(3) 0.065(4) 0.059(4) 0.035(3) 0.022(3) 0.022(2)
C7 0.0249(15) 0.077(2) 0.0157(14) 0.0046(14) 0.0044(12) 0.0113(14)
C14 0.063(4) 0.094(5) 0.025(3) 0.015(3) 0.005(3) 0.046(4)
C15 0.063(5) 0.060(4) 0.040(4) 0.002(3) 0.003(3) -0.024(3)
O8 0.038(2) 0.056(2) 0.050(3) 0.002(2) -0.0027(19) 0.0242(18)
N4 0.0319(13) 0.0645(17) 0.0308(14) 0.0193(13) 0.0152(11) 0.0225(12)
O14 0.068(4) 0.174(8) 0.048(3) -0.005(4) 0.009(3) 0.043(4)
O12 0.044(3) 0.067(3) 0.064(3) 0.003(3) 0.011(2) 0.005(2)
N5 0.0319(13) 0.0645(17) 0.0308(14) 0.0193(13) 0.0152(11) 0.0225(12)
O13 0.098(6) 0.115(6) 0.136(7) 0.061(6) 0.040(5) 0.050(5)
O11 0.081(5) 0.186(10) 0.095(6) 0.042(6) 0.017(4) 0.042(6)
O10 0.228(17) 0.160(12) 0.187(14) -0.042(10) -0.065(12) 0.110(12)
O9 0.124(10) 0.180(14) 0.31(2) 0.109(15) -0.016(12) -0.058(10)
Cl1 0.0418(10) 0.125(2) 0.113(2) -0.0130(17) 0.0054(12) 0.0087(11)

loop_
_atom_type_symbol
_atom_type_description
_atom_type_scat_dispersion_real
_atom_type_scat_dispersion_imag
_atom_type_scat_source
C C 0.0181 0.0091 'International Tables Vol C Tables 4.2.6.8 and 6.1.1.4'
H H 0.0000 0.0000 'International Tables Vol C Tables 4.2.6.8 and 6.1.1.4'
Ce Ce -1.8482 9.6596 'International Tables Vol C Tables 4.2.6.8 and 6.1.1.4'
Cl Cl 0.3639 0.7018 'International Tables Vol C Tables 4.2.6.8 and 6.1.1.4'
N N 0.0311 0.0180 'International Tables Vol C Tables 4.2.6.8 and 6.1.1.4'
O O 0.0492 0.0322 'International Tables Vol C Tables 4.2.6.8 and 6.1.1.4'

loop_
_geom_angle_atom_site_label_1
_geom_angle_atom_site_label_2
_geom_angle_atom_site_label_3
_geom_angle
_geom_angle_site_symmetry_1
_geom_angle_site_symmetry_3
O1 Ce1 O3 143.14(15) . 1_454
O1 Ce1 O5 145.22(14) . 1_444
O3 Ce1 O5 71.51(14) 1_454 1_444
O1 Ce1 O2 100.81(12) . 2_433
O3 Ce1 O2 76.28(14) 1_454 2_433
O5 Ce1 O2 82.33(13) 1_444 2_433
O1 Ce1 O4 78.61(13) . 2_434
O3 Ce1 O4 124.68(13) 1_454 2_434
O5 Ce1 O4 79.53(15) 1_444 2_434
O2 Ce1 O4 144.85(16) 2_433 2_434
O1 Ce1 O6 78.28(13) . 2_444
O3 Ce1 O6 81.52(15) 1_454 2_444
O5 Ce1 O6 120.83(13) 1_444 2_444
O2 Ce1 O6 140.45(16) 2_433 2_444
O4 Ce1 O6 74.38(16) 2_434 2_444
O1 Ce1 O8 73.39(14) . .
O3 Ce1 O8 136.69(15) 1_454 .
O5 Ce1 O8 74.53(14) 1_444 .
O2 Ce1 O8 73.26(16) 2_433 .
O4 Ce1 O8 72.99(16) 2_434 .
O6 Ce1 O8 140.14(16) 2_444 .
O1 Ce1 O7 71.77(15) . .
O3 Ce1 O7 72.36(15) 1_454 .
O5 Ce1 O7 139.93(16) 1_444 .
O2 Ce1 O7 72.78(17) 2_433 .
O4 Ce1 O7 136.84(17) 2_434 .
O6 Ce1 O7 69.46(17) 2_444 .
O8 Ce1 O7 124.71(16) . .
C1 O1 Ce1 176.6(3) . .
C1 O2 Ce1 129.8(3) . 2_433
C30 O5 Ce1 173.1(4) . 1_666
C4 N1 C5 121.6(5) . .
C4 N1 C7 121.3(5) . .
C5 N1 C7 117.0(4) . .
C30 O6 Ce1 107.6(3) . 2_444
C22 N2 C18 122.6(5) . .
C22 N2 C17 120.0(5) . .
C18 N2 C17 117.1(5) . .
C23 O3 Ce1 135.5(4) . 1_656
C23 O4 Ce1 134.8(4) . 2_434
C29 N3 C25 121.3(5) . .
C29 N3 C24 118.9(5) . .
C25 N3 C24 119.7(5) . .
C11 C10 C9 120.7(5) . .
C11 C10 C17 120.5(5) . .
C9 C10 C17 118.8(5) . .
O6 C30 O5 124.7(5) . .
O6 C30 C27 117.2(5) . .
O5 C30 C27 118.0(5) . .
C6 C2 C3 118.5(4) . .
C6 C2 C1 121.5(4) . .
C3 C2 C1 119.9(4) . .
C13 C12 C11 120.5(5) . .
C13 C12 C24 120.9(5) . .
C11 C12 C24 118.6(5) . .
O1 C1 O2 125.7(4) . .
O1 C1 C2 117.7(4) . .
O2 C1 C2 116.5(4) . .
C10 C11 C12 119.9(5) . .
C10 C11 C16 120.6(5) . .
C12 C11 C16 119.5(5) . .
C5 C6 C2 119.9(5) . .
C9 C8 C13 121.1(5) . .
C9 C8 C7 119.4(6) . .
C13 C8 C7 119.6(6) . .
C4 C3 C2 119.5(5) . .
N1 C5 C6 120.2(5) . .
C12 C13 C8 118.7(5) . .
C12 C13 C14 123.2(6) . .
C8 C13 C14 118.1(6) . .
N1 C4 C3 120.2(5) . .
C28 C27 C26 120.0(6) . .
C28 C27 C30 119.0(5) . .
C26 C27 C30 120.9(5) . .
C21 C20 C19 118.7(5) . .
C21 C20 C23 122.0(5) . .
C19 C20 C23 119.3(5) . .
C8 C9 C10 119.0(5) . .
C8 C9 C15 121.8(6) . .
C10 C9 C15 119.2(6) . .
N2 C22 C21 120.4(5) . .
C10 C17 N2 112.2(4) . .
C18 C19 C20 120.5(6) . .
C22 C21 C20 119.6(5) . .
C25 C26 C27 119.3(6) . .
C29 C28 C27 119.5(6) . .
N3 C25 C26 119.9(5) . .
N3 C29 C28 120.0(6) . .
N3 C24 C12 113.5(4) . .
O3 C23 O4 127.8(5) . .
O3 C23 C20 116.1(5) . .
O4 C23 C20 116.1(5) . .
N2 C18 C19 118.1(5) . .
C8 C7 N1 112.6(4) . .
O10 N4 O9 111.6(9) . .
O10 N4 O11 131.8(9) . .
O9 N4 O11 116.0(7) . .
O14 N5 O12 126.8(7) . .
O14 N5 O13 116.8(7) . .
O12 N5 O13 116.3(6) . .

loop_
_geom_bond_atom_site_label_1
_geom_bond_atom_site_label_2
_geom_bond_distance
_geom_bond_site_symmetry_2
Ce1 O1 2.405(3) .
Ce1 O3 2.444(4) 1_454
Ce1 O5 2.457(4) 1_444
Ce1 O2 2.487(3) 2_433
Ce1 O4 2.489(4) 2_434
Ce1 O6 2.507(4) 2_444
Ce1 O8 2.513(4) .
Ce1 O7 2.580(5) .
O1 C1 1.243(6) .
O2 C1 1.253(6) .
O2 Ce1 2.487(3) 2_433
O5 C30 1.259(7) .
O5 Ce1 2.457(4) 1_666
N1 C4 1.327(7) .
N1 C5 1.351(7) .
N1 C7 1.534(7) .
O6 C30 1.239(7) .
O6 Ce1 2.507(4) 2_444
N2 C22 1.330(7) .
N2 C18 1.358(8) .
N2 C17 1.532(7) .
O3 C23 1.245(7) .
O3 Ce1 2.443(4) 1_656
O4 C23 1.263(7) .
O4 Ce1 2.489(4) 2_434
N3 C29 1.342(8) .
N3 C25 1.345(8) .
N3 C24 1.504(7) .
C10 C11 1.375(7) .
C10 C9 1.414(7) .
C10 C17 1.501(8) .
C30 C27 1.539(8) .
C2 C6 1.385(7) .
C2 C3 1.390(7) .
C2 C1 1.517(6) .
C12 C13 1.390(8) .
C12 C11 1.409(8) .
C12 C24 1.512(8) .
C11 C16 1.510(7) .
C6 C5 1.369(7) .
C8 C9 1.384(9) .
C8 C13 1.418(9) .
C8 C7 1.508(7) .
C3 C4 1.386(7) .
C13 C14 1.527(9) .
C27 C28 1.368(8) .
C27 C26 1.371(8) .
C20 C21 1.380(8) .
C20 C19 1.394(8) .
C20 C23 1.524(8) .
C9 C15 1.520(9) .
C22 C21 1.368(8) .
C19 C18 1.375(9) .
C26 C25 1.366(8) .
C28 C29 1.366(8) .
N4 O10 1.2384(10) .
N4 O9 1.2384(10) .
N4 O11 1.335(12) .
O14 N5 1.206(8) .
O12 N5 1.238(8) .
N5 O13 1.284(9) .

loop_
_platon_squeeze_void_nr
_platon_squeeze_void_average_x
_platon_squeeze_void_average_y
_platon_squeeze_void_average_z
_platon_squeeze_void_volume
_platon_squeeze_void_count_electrons
1 0.001 0.500 0.000 560.6 138.6
